data_4302214
loop_
_publ_author_name
'Santokh Singh Tandon'
'Scott D. Bunge'
'Douglas Motry'
'Jos\'e S\'anchez Costa'
'Guillem Arom\'i'
'Jan Reedijk'
'Laurence K. Thompson'

_publ_section_title
;
Copper Coordination Polymers Based on Single-Chain or Sheet Structures
Involving Dinuclear and Tetranuclear Copper(II) Units: Synthesis,
Structures, and Magnetostructural Correlations
;
_journal_name_full 'Inorganic Chemistry'
_journal_page_first 4873
_journal_page_last 4881
_journal_paper_doi 10.1021/ic900240y
_journal_volume 48
_journal_year 2009
_chemical_formula_sum 'C13 H16 Cl Cu2 N5 O7'
_chemical_formula_weight 516.84
_chemical_name_common '[Cu2{L(OH)}(N3)][ClO4] (3)'
_chemical_name_systematic
;

 ?

;
_space_group_IT_number 61
_symmetry_cell_setting orthorhombic
_symmetry_space_group_name_Hall '-P 2ac 2ab'
_symmetry_space_group_name_H-M 'P b c a'
_atom_sites_solution_hydrogens geom
_atom_sites_solution_primary direct
_atom_sites_solution_secondary difmap
_audit_creation_method SHELXL-97
_cell_angle_alpha 90.00
_cell_angle_beta 90.00
_cell_angle_gamma 90.00
_cell_formula_units_Z 8
_cell_length_a 8.7634(14)
_cell_length_b 18.041(3)
_cell_length_c 21.515(4)
_cell_measurement_reflns_used 1781
_cell_measurement_temperature 100(2)
_cell_measurement_theta_max 25.68
_cell_measurement_theta_min 2.26
_cell_volume 3401.5(10)
_computing_cell_refinement 'Bruker SMART'
_computing_data_collection 'Bruker SMART'
_computing_data_reduction 'Bruker SAINT'
_computing_molecular_graphics 'Bruker SHELXTL'
_computing_publication_material 'Bruker SHELXTL'
_computing_structure_refinement 'SHELXL-97 (Sheldrick, 1997)'
_computing_structure_solution 'SHELXS-97 (Sheldrick, 1990)'
_diffrn_ambient_temperature 100(2)
_diffrn_measured_fraction_theta_full 1.000
_diffrn_measured_fraction_theta_max 1.000
_diffrn_measurement_device_type 'CCD area detector'
_diffrn_measurement_method 'phi and omega scans'
_diffrn_radiation_monochromator graphite
_diffrn_radiation_source 'fine-focus sealed tube'
_diffrn_radiation_type MoK\a
_diffrn_radiation_wavelength 0.71073
_diffrn_reflns_av_R_equivalents 0.1166
_diffrn_reflns_av_sigmaI/netI 0.0734
_diffrn_reflns_limit_h_max 6
_diffrn_reflns_limit_h_min -10
_diffrn_reflns_limit_k_max 21
_diffrn_reflns_limit_k_min -20
_diffrn_reflns_limit_l_max 25
_diffrn_reflns_limit_l_min -24
_diffrn_reflns_number 18634
_diffrn_reflns_theta_full 25.05
_diffrn_reflns_theta_max 25.05
_diffrn_reflns_theta_min 1.89
_exptl_absorpt_coefficient_mu 2.710
_exptl_absorpt_correction_T_max 0.7925
_exptl_absorpt_correction_T_min 0.6270
_exptl_absorpt_correction_type multi-scan
_exptl_absorpt_process_details SADABS
_exptl_crystal_colour green
_exptl_crystal_density_diffrn 2.018
_exptl_crystal_density_meas ?
_exptl_crystal_density_method .
_exptl_crystal_description block
_exptl_crystal_F_000 2080
_exptl_crystal_size_max 0.19
_exptl_crystal_size_mid 0.11
_exptl_crystal_size_min 0.09
_refine_diff_density_max 0.897
_refine_diff_density_min -1.038
_refine_diff_density_rms 0.135
_refine_ls_extinction_method none
_refine_ls_goodness_of_fit_ref 0.927
_refine_ls_hydrogen_treatment constr
_refine_ls_matrix_type full
_refine_ls_number_parameters 254
_refine_ls_number_reflns 3012
_refine_ls_number_restraints 0
_refine_ls_restrained_S_all 0.927
_refine_ls_R_factor_all 0.0952
_refine_ls_R_factor_gt 0.0508
_refine_ls_shift/su_max 0.000
_refine_ls_shift/su_mean 0.000
_refine_ls_structure_factor_coef Fsqd
_refine_ls_weighting_details 'calc w=1/[\s^2^(Fo^2^)+(0.1000P)^2^+0.3048P] where P=(Fo^2^+2Fc^2^)/3'
_refine_ls_weighting_scheme calc
_refine_ls_wR_factor_gt 0.1281
_refine_ls_wR_factor_ref 0.1544
_reflns_number_gt 1946
_reflns_number_total 3012
_reflns_threshold_expression >2sigma(I)
_cod_data_source_file ic900240y_si_002_3.cif
_cod_data_source_block st023
_cod_depositor_comments
;
The following automatic conversions were performed:
'_symmetry_cell_setting' value 'Orthorhombic' changed to 'orthorhombic'
according to '/home/saulius/struct/CIF-dictionaries/cif_core.dic'
dictionary named 'cif_core.dic' version 2.4.1 from
2010-06-29.

'_exptl_absorpt_correction_type' value 'MULTI-SCAN' changed
to 'multi-scan' according to
'/home/saulius/struct/CIF-dictionaries/cif_core.dic' dictionary named
'cif_core.dic' version 2.4.1 from 2010-06-29.

Automatic conversion script
Id: cif_fix_enum 1527 2010-12-29 10:47:43Z saulius 
;
_cod_original_cell_volume 3401.6(9)
_cod_database_code 4302214

loop_
_symmetry_equiv_pos_as_xyz
'x, y, z'
'-x+1/2, -y, z+1/2'
'-x, y+1/2, -z+1/2'
'x+1/2, -y+1/2, -z'
'-x, -y, -z'
'x-1/2, y, -z-1/2'
'x, -y-1/2, z-1/2'
'-x-1/2, y-1/2, z'

loop_
_atom_site_label
_atom_site_type_symbol
_atom_site_fract_x
_atom_site_fract_y
_atom_site_fract_z
_atom_site_U_iso_or_equiv
_atom_site_adp_type
_atom_site_occupancy
_atom_site_symmetry_multiplicity
_atom_site_calc_flag
_atom_site_refinement_flags
_atom_site_disorder_assembly
_atom_site_disorder_group
O3 O 0.6353(6) 0.5763(2) 0.5179(2) 0.0256(12) Uani 1 1 d . . .
Cu1 Cu 0.30492(10) 0.25082(4) 0.57889(4) 0.0208(2) Uani 1 1 d . . .
Cu2 Cu 0.55004(11) 0.34370(4) 0.51601(4) 0.0235(3) Uani 1 1 d . . .
N1 N 0.2183(6) 0.2527(3) 0.6601(2) 0.0220(13) Uani 1 1 d . . .
N2 N 0.6787(7) 0.4232(3) 0.5489(3) 0.0215(13) Uani 1 1 d . . .
N3 N 0.4088(8) 0.2586(3) 0.4982(3) 0.0277(15) Uani 1 1 d . . .
N4 N 0.4548(8) 0.2074(3) 0.4663(3) 0.0290(15) Uani 1 1 d . . .
N5 N 0.4982(9) 0.1608(3) 0.4350(3) 0.0430(19) Uani 1 1 d . . .
O1 O 0.1667(6) 0.1716(2) 0.5603(2) 0.0247(11) Uani 1 1 d . . .
O2 O 0.4363(6) 0.3354(2) 0.59583(19) 0.0200(10) Uani 1 1 d . . .
O4 O 0.7172(7) 0.2415(3) 0.6313(3) 0.0411(15) Uani 1 1 d . . .
O5 O 0.6174(8) 0.1407(3) 0.5762(3) 0.0512(17) Uani 1 1 d . . .
O6 O 0.5041(7) 0.1754(3) 0.6666(3) 0.0578(19) Uani 1 1 d . . .
O7 O 0.7440(8) 0.1208(3) 0.6683(3) 0.0514(17) Uani 1 1 d . . .
Cl1 Cl 0.6467(2) 0.16988(9) 0.63627(9) 0.0293(4) Uani 1 1 d . . .
C1 C 0.1185(9) 0.1391(4) 0.6179(4) 0.0316(19) Uani 1 1 d . . .
H1A H 0.1980 0.1047 0.6332 0.038 Uiso 1 1 calc R . .
H1B H 0.0236 0.1104 0.6113 0.038 Uiso 1 1 calc R . .
C2 C 0.0907(9) 0.1989(4) 0.6655(3) 0.0305(18) Uani 1 1 d . . .
H2A H -0.0080 0.2238 0.6575 0.037 Uiso 1 1 calc R . .
H2B H 0.0881 0.1773 0.7078 0.037 Uiso 1 1 calc R . .
C3 C 0.2672(8) 0.2895(4) 0.7067(3) 0.0230(16) Uani 1 1 d . . .
H3 H 0.2205 0.2803 0.7458 0.028 Uiso 1 1 calc R . .
C4 C 0.3880(8) 0.3442(3) 0.7049(3) 0.0172(15) Uani 1 1 d . . .
C5 C 0.4630(8) 0.3657(3) 0.6501(3) 0.0170(14) Uani 1 1 d . . .
C6 C 0.5753(8) 0.4222(3) 0.6550(3) 0.0185(15) Uani 1 1 d . . .
C7 C 0.6009(9) 0.4568(3) 0.7128(3) 0.0233(17) Uani 1 1 d . . .
H7 H 0.6713 0.4968 0.7147 0.028 Uiso 1 1 calc R . .
C8 C 0.5292(8) 0.4354(3) 0.7660(3) 0.0216(16) Uani 1 1 d . . .
C9 C 0.4260(9) 0.3782(3) 0.7619(3) 0.0213(16) Uani 1 1 d . . .
H9 H 0.3784 0.3609 0.7988 0.026 Uiso 1 1 calc R . .
C10 C 0.5656(10) 0.4737(4) 0.8267(3) 0.0303(18) Uani 1 1 d . . .
H10A H 0.6762 0.4802 0.8305 0.045 Uiso 1 1 calc R . .
H10B H 0.5284 0.4435 0.8614 0.045 Uiso 1 1 calc R . .
H10C H 0.5157 0.5223 0.8277 0.045 Uiso 1 1 calc R . .
C11 C 0.6718(8) 0.4478(3) 0.6044(3) 0.0229(16) Uani 1 1 d . . .
H11 H 0.7381 0.4879 0.6139 0.027 Uiso 1 1 calc R . .
C12 C 0.7852(9) 0.4635(3) 0.5073(3) 0.0250(17) Uani 1 1 d . . .
H12A H 0.8290 0.4288 0.4765 0.030 Uiso 1 1 calc R . .
H12B H 0.8699 0.4847 0.5320 0.030 Uiso 1 1 calc R . .
C13 C 0.6999(9) 0.5250(3) 0.4742(3) 0.0267(17) Uani 1 1 d . . .
H13A H 0.7708 0.5517 0.4462 0.032 Uiso 1 1 calc R . .
H13B H 0.6175 0.5033 0.4485 0.032 Uiso 1 1 calc R . .

loop_
_atom_site_aniso_label
_atom_site_aniso_U_11
_atom_site_aniso_U_22
_atom_site_aniso_U_33
_atom_site_aniso_U_23
_atom_site_aniso_U_13
_atom_site_aniso_U_12
O3 0.032(3) 0.024(2) 0.021(3) 0.000(2) 0.008(2) 0.008(2)
Cu1 0.0243(5) 0.0198(4) 0.0185(4) -0.0017(3) -0.0014(4) -0.0048(4)
Cu2 0.0292(5) 0.0194(4) 0.0219(5) -0.0027(3) 0.0038(4) -0.0006(4)
N1 0.021(3) 0.027(3) 0.018(3) 0.002(2) -0.004(2) -0.004(3)
N2 0.024(4) 0.018(3) 0.023(3) -0.003(2) 0.004(3) -0.002(3)
N3 0.039(4) 0.019(3) 0.025(3) -0.005(2) 0.000(3) -0.003(3)
N4 0.040(4) 0.024(3) 0.023(3) 0.001(3) 0.001(3) -0.007(3)
N5 0.064(6) 0.030(4) 0.035(4) -0.008(3) 0.011(4) 0.007(4)
O1 0.024(3) 0.028(2) 0.022(3) -0.005(2) -0.003(2) -0.005(2)
O2 0.030(3) 0.018(2) 0.012(2) -0.0014(18) 0.000(2) -0.005(2)
O4 0.041(4) 0.026(3) 0.056(4) -0.004(3) -0.005(3) 0.000(3)
O5 0.061(5) 0.053(4) 0.040(4) -0.012(3) -0.014(3) -0.006(3)
O6 0.047(4) 0.046(3) 0.080(5) -0.008(3) 0.021(4) 0.000(3)
O7 0.055(4) 0.038(3) 0.062(4) 0.015(3) -0.012(4) 0.012(3)
Cl1 0.0290(11) 0.0258(9) 0.0330(10) -0.0044(8) -0.0022(8) 0.0062(8)
C1 0.032(5) 0.022(4) 0.041(5) -0.001(3) -0.010(4) -0.005(3)
C2 0.029(5) 0.038(4) 0.024(4) -0.008(3) 0.001(3) -0.014(4)
C3 0.022(4) 0.026(4) 0.021(4) 0.001(3) 0.004(3) 0.000(3)
C4 0.016(4) 0.015(3) 0.021(4) 0.001(3) -0.002(3) 0.004(3)
C5 0.019(4) 0.011(3) 0.020(3) -0.001(2) 0.003(3) 0.005(3)
C6 0.020(4) 0.015(3) 0.021(4) 0.003(3) 0.003(3) 0.000(3)
C7 0.026(4) 0.015(3) 0.029(4) -0.004(3) -0.005(3) -0.001(3)
C8 0.024(4) 0.018(3) 0.022(4) 0.002(3) -0.001(3) 0.004(3)
C9 0.025(4) 0.021(3) 0.018(4) 0.002(3) 0.001(3) 0.002(3)
C10 0.039(5) 0.028(4) 0.024(4) -0.004(3) -0.004(4) -0.008(4)
C11 0.024(4) 0.020(3) 0.024(4) 0.002(3) -0.005(3) -0.002(3)
C12 0.027(4) 0.022(3) 0.026(4) 0.002(3) 0.006(3) 0.001(3)
C13 0.034(5) 0.022(3) 0.024(4) -0.004(3) 0.008(3) -0.001(3)

loop_
_atom_type_symbol
_atom_type_description
_atom_type_scat_dispersion_real
_atom_type_scat_dispersion_imag
_atom_type_scat_source
C C 0.0033 0.0016 'International Tables Vol C Tables 4.2.6.8 and 6.1.1.4'
H H 0.0000 0.0000 'International Tables Vol C Tables 4.2.6.8 and 6.1.1.4'
N N 0.0061 0.0033 'International Tables Vol C Tables 4.2.6.8 and 6.1.1.4'
O O 0.0106 0.0060 'International Tables Vol C Tables 4.2.6.8 and 6.1.1.4'
Cu Cu 0.3201 1.2651 'International Tables Vol C Tables 4.2.6.8 and 6.1.1.4'
Cl Cl 0.1484 0.1585 'International Tables Vol C Tables 4.2.6.8 and 6.1.1.4'

loop_
_geom_angle_atom_site_label_1
_geom_angle_atom_site_label_2
_geom_angle_atom_site_label_3
_geom_angle
_geom_angle_site_symmetry_1
_geom_angle_site_symmetry_3
_geom_angle_publ_flag
C13 O3 Cu2 118.5(4) . 5_666 ?
N1 Cu1 O1 87.3(2) . . ?
N1 Cu1 O2 92.9(2) . . ?
O1 Cu1 O2 176.6(2) . . ?
N1 Cu1 N3 173.4(2) . . ?
O1 Cu1 N3 99.3(2) . . ?
O2 Cu1 N3 80.5(2) . . ?
O1 Cu2 N2 96.1(2) 4_556 . ?
O1 Cu2 O2 167.44(18) 4_556 . ?
N2 Cu2 O2 91.8(2) . . ?
O1 Cu2 N3 93.1(2) 4_556 . ?
N2 Cu2 N3 169.8(2) . . ?
O2 Cu2 N3 78.4(2) . . ?
O1 Cu2 O3 101.07(18) 4_556 5_666 ?
N2 Cu2 O3 93.5(2) . 5_666 ?
O2 Cu2 O3 88.13(18) . 5_666 ?
N3 Cu2 O3 89.1(2) . 5_666 ?
C3 N1 C2 122.0(6) . . ?
C3 N1 Cu1 126.5(5) . . ?
C2 N1 Cu1 111.2(4) . . ?
C11 N2 C12 115.1(6) . . ?
C11 N2 Cu2 124.5(5) . . ?
C12 N2 Cu2 120.3(4) . . ?
N4 N3 Cu1 126.6(5) . . ?
N4 N3 Cu2 118.9(5) . . ?
Cu1 N3 Cu2 99.8(2) . . ?
N5 N4 N3 178.0(7) . . ?
C1 O1 Cu1 108.0(4) . . ?
C1 O1 Cu2 121.0(4) . 4_456 ?
Cu1 O1 Cu2 127.7(2) . 4_456 ?
C5 O2 Cu1 126.9(4) . . ?
C5 O2 Cu2 130.3(4) . . ?
Cu1 O2 Cu2 101.17(18) . . ?
O7 Cl1 O6 110.7(4) . . ?
O7 Cl1 O5 108.8(4) . . ?
O6 Cl1 O5 106.6(4) . . ?
O7 Cl1 O4 110.0(4) . . ?
O6 Cl1 O4 110.6(4) . . ?
O5 Cl1 O4 110.2(4) . . ?
O1 C1 C2 110.1(6) . . ?
O1 C1 H1A 109.6 . . ?
C2 C1 H1A 109.6 . . ?
O1 C1 H1B 109.6 . . ?
C2 C1 H1B 109.6 . . ?
H1A C1 H1B 108.2 . . ?
N1 C2 C1 107.0(6) . . ?
N1 C2 H2A 110.3 . . ?
C1 C2 H2A 110.3 . . ?
N1 C2 H2B 110.3 . . ?
C1 C2 H2B 110.3 . . ?
H2A C2 H2B 108.6 . . ?
N1 C3 C4 125.3(6) . . ?
N1 C3 H3 117.3 . . ?
C4 C3 H3 117.3 . . ?
C5 C4 C9 119.9(6) . . ?
C5 C4 C3 123.6(6) . . ?
C9 C4 C3 116.4(6) . . ?
O2 C5 C4 123.3(6) . . ?
O2 C5 C6 119.3(6) . . ?
C4 C5 C6 117.4(6) . . ?
C7 C6 C5 119.6(6) . . ?
C7 C6 C11 115.3(6) . . ?
C5 C6 C11 125.1(6) . . ?
C8 C7 C6 122.9(7) . . ?
C8 C7 H7 118.6 . . ?
C6 C7 H7 118.6 . . ?
C7 C8 C9 117.4(6) . . ?
C7 C8 C10 120.0(7) . . ?
C9 C8 C10 122.6(6) . . ?
C8 C9 C4 122.5(6) . . ?
C8 C9 H9 118.7 . . ?
C4 C9 H9 118.7 . . ?
C8 C10 H10A 109.5 . . ?
C8 C10 H10B 109.5 . . ?
H10A C10 H10B 109.5 . . ?
C8 C10 H10C 109.5 . . ?
H10A C10 H10C 109.5 . . ?
H10B C10 H10C 109.5 . . ?
N2 C11 C6 128.2(6) . . ?
N2 C11 H11 115.9 . . ?
C6 C11 H11 115.9 . . ?
N2 C12 C13 109.4(6) . . ?
N2 C12 H12A 109.8 . . ?
C13 C12 H12A 109.8 . . ?
N2 C12 H12B 109.8 . . ?
C13 C12 H12B 109.8 . . ?
H12A C12 H12B 108.2 . . ?
O3 C13 C12 111.0(5) . . ?
O3 C13 H13A 109.4 . . ?
C12 C13 H13A 109.4 . . ?
O3 C13 H13B 109.4 . . ?
C12 C13 H13B 109.4 . . ?
H13A C13 H13B 108.0 . . ?

loop_
_geom_bond_atom_site_label_1
_geom_bond_atom_site_label_2
_geom_bond_distance
_geom_bond_site_symmetry_2
_geom_bond_publ_flag
O3 C13 1.436(8) . ?
O3 Cu2 2.292(5) 5_666 ?
Cu1 N1 1.905(5) . ?
Cu1 O1 1.916(5) . ?
Cu1 O2 1.946(4) . ?
Cu1 N3 1.966(6) . ?
Cu2 O1 1.953(5) 4_556 ?
Cu2 N2 1.957(6) . ?
Cu2 O2 1.991(4) . ?
Cu2 N3 2.010(6) . ?
Cu2 O3 2.292(5) 5_666 ?
N1 C3 1.278(8) . ?
N1 C2 1.485(9) . ?
N2 C11 1.276(8) . ?
N2 C12 1.482(9) . ?
N3 N4 1.217(8) . ?
N4 N5 1.143(8) . ?
O1 C1 1.435(9) . ?
O1 Cu2 1.953(5) 4_456 ?
O2 C5 1.310(7) . ?
O4 Cl1 1.437(5) . ?
O5 Cl1 1.420(6) . ?
O6 Cl1 1.413(6) . ?
O7 Cl1 1.409(6) . ?
C1 C2 1.507(10) . ?
C1 H1A 0.9900 . ?
C1 H1B 0.9900 . ?
C2 H2A 0.9900 . ?
C2 H2B 0.9900 . ?
C3 C4 1.447(9) . ?
C3 H3 0.9500 . ?
C4 C5 1.405(9) . ?
C4 C9 1.410(9) . ?
C5 C6 1.421(9) . ?
C6 C7 1.408(9) . ?
C6 C11 1.454(9) . ?
C7 C8 1.363(10) . ?
C7 H7 0.9500 . ?
C8 C9 1.376(10) . ?
C8 C10 1.512(9) . ?
C9 H9 0.9500 . ?
C10 H10A 0.9800 . ?
C10 H10B 0.9800 . ?
C10 H10C 0.9800 . ?
C11 H11 0.9500 . ?
C12 C13 1.516(10) . ?
C12 H12A 0.9900 . ?
C12 H12B 0.9900 . ?
C13 H13A 0.9900 . ?
C13 H13B 0.9900 . ?
